data_4507142
loop_
_publ_author_name
'Pernik, Indrek'
'Hooper, Joel F.'
'Chaplin, Adrian B.'
'Weller, Andrew S.'
'Willis, Michael C.'

_publ_section_title
;
 Exploring Small Bite-Angle Ligands for the Rhodium-Catalyzed
 Intermolecular Hydroacylation of \b-S-Substituted Aldehydes with 1-Octene
 and 1-Octyne
;
_journal_issue 12
_journal_name_full 'ACS Catalysis'
_journal_page_first 2779
_journal_paper_doi 10.1021/cs300541m
_journal_volume 2
_journal_year 2012
_chemical_formula_moiety 'C32 H12 B F24, C19 H36 F N P2 Rh'
_chemical_formula_sum 'C51 H48 B F25 N P2 Rh'
_chemical_formula_weight 1325.56
_chemical_melting_point ?
_space_group_IT_number 14
_symmetry_cell_setting monoclinic
_symmetry_space_group_name_Hall '-P 2ybc'
_symmetry_space_group_name_H-M 'P 1 21/c 1'
_atom_sites_solution_hydrogens geom
_atom_sites_solution_primary direct
_atom_sites_solution_secondary difmap
_audit_creation_method SHELXL-97
_cell_angle_alpha 90.00
_cell_angle_beta 104.5329(5)
_cell_angle_gamma 90.00
_cell_formula_units_Z 4
_cell_length_a 17.2281(2)
_cell_length_b 17.5318(2)
_cell_length_c 18.8880(2)
_cell_measurement_reflns_used 12833
_cell_measurement_temperature 150(2)
_cell_measurement_theta_max 27.485
_cell_measurement_theta_min 5.097
_cell_volume 5522.39(11)
_computing_cell_refinement 'Denzo/Scalepack (Otwinowski & Minor 1997)'
_computing_data_collection 'Collect (Nonius BV, 1997-2000)'
_computing_data_reduction 'Denzo/Scalepack (Otwinowski & Minor 1997)'
_computing_molecular_graphics 'ORTEP3 (Farrugia, 1997)'
_computing_publication_material 'Bruker SHELXTL'
_computing_structure_refinement 'SHELXL-97 (Sheldrick, 2008)'
_computing_structure_solution 'SIR2004 (Burla et al., 2005)'
_diffrn_ambient_temperature 150(2)
_diffrn_detector_area_resol_mean 9
_diffrn_measured_fraction_theta_full 0.992
_diffrn_measured_fraction_theta_max 0.992
_diffrn_measurement_device '95mm CCD camera on \k-goniostat'
_diffrn_measurement_device_type KappaCCD
_diffrn_measurement_method CCD
_diffrn_radiation_monochromator 'horizonally mounted graphite crystal'
_diffrn_radiation_source 'fine-focus sealed tube'
_diffrn_radiation_type MoK\a
_diffrn_radiation_wavelength 0.71073
_diffrn_reflns_av_R_equivalents 0.0161
_diffrn_reflns_av_sigmaI/netI 0.0299
_diffrn_reflns_limit_h_max 21
_diffrn_reflns_limit_h_min -21
_diffrn_reflns_limit_k_max 21
_diffrn_reflns_limit_k_min -19
_diffrn_reflns_limit_l_max 23
_diffrn_reflns_limit_l_min -23
_diffrn_reflns_number 20198
_diffrn_reflns_theta_full 26.37
_diffrn_reflns_theta_max 26.37
_diffrn_reflns_theta_min 5.15
_exptl_absorpt_coefficient_mu 0.488
_exptl_absorpt_correction_T_max 1.0
_exptl_absorpt_correction_T_min 0.960
_exptl_absorpt_correction_type multi-scan
_exptl_absorpt_process_details 'Denzo/Scalepack (Otwinowski & Minor 1997)'
_exptl_crystal_colour yellow
_exptl_crystal_density_diffrn 1.594
_exptl_crystal_density_meas ?
_exptl_crystal_density_method 'not measured'
_exptl_crystal_description block
_exptl_crystal_F_000 2664
_exptl_crystal_size_max 0.20
_exptl_crystal_size_mid 0.18
_exptl_crystal_size_min 0.15
_refine_diff_density_max 0.528
_refine_diff_density_min -0.540
_refine_diff_density_rms 0.062
_refine_ls_extinction_method none
_refine_ls_goodness_of_fit_ref 1.033
_refine_ls_hydrogen_treatment constr
_refine_ls_matrix_type full
_refine_ls_number_parameters 891
_refine_ls_number_reflns 11199
_refine_ls_number_restraints 825
_refine_ls_restrained_S_all 1.166
_refine_ls_R_factor_all 0.0522
_refine_ls_R_factor_gt 0.0395
_refine_ls_shift/su_max 0.002
_refine_ls_shift/su_mean 0.000
_refine_ls_structure_factor_coef Fsqd
_refine_ls_weighting_details 'calc w=1/[\s^2^(Fo^2^)+(0.0440P)^2^+6.7845P] where P=(Fo^2^+2Fc^2^)/3'
_refine_ls_weighting_scheme calc
_refine_ls_wR_factor_gt 0.0955
_refine_ls_wR_factor_ref 0.1044
_reflns_number_gt 9200
_reflns_number_total 11199
_reflns_threshold_expression >2sigma(I)
_cod_data_source_file cs300541m_si_001.cif
_cod_data_source_block 195abc11
_cod_depositor_comments
;
The following automatic conversions were performed:

'_chemical_melting_point' value 'not measured' was changed to '?' -
the value is undefined or not given.

'_symmetry_cell_setting' value
'Monoclinic' changed to 'monoclinic' according to
/home/saulius/struct/CIF-dictionaries/cif_core.dic dictionary named
'cif_core.dic' version 2.4.2 from 2011-04-26.

Automatic conversion script
Id: cif_fix_values 1891 2012-01-12 08:04:46Z andrius 

The following automatic conversions were performed:

'_exptl_crystal_density_meas' value 'not measured' was changed to '?'
- the value is perceived as not measured.

Automatic conversion script
Id: cif_fix_values 3008 2015-01-20 13:52:24Z robertas 
;
_cod_original_sg_symbol_H-M P2(1)/c
_cod_database_code 4507142

loop_
_symmetry_equiv_pos_as_xyz
'x, y, z'
'-x, y+1/2, -z+1/2'
'-x, -y, -z'
'x, -y-1/2, z-1/2'

loop_
_atom_site_label
_atom_site_type_symbol
_atom_site_fract_x
_atom_site_fract_y
_atom_site_fract_z
_atom_site_U_iso_or_equiv
_atom_site_adp_type
_atom_site_occupancy
_atom_site_symmetry_multiplicity
_atom_site_calc_flag
_atom_site_refinement_flags
_atom_site_disorder_assembly
_atom_site_disorder_group
Rh1 Rh 0.167091(13) 0.197020(13) 0.203272(12) 0.03048(8) Uani 1 1 d . . .
P1 P 0.28828(4) 0.25068(5) 0.24051(4) 0.03313(17) Uani 1 1 d . A .
P2 P 0.23707(5) 0.13774(5) 0.30205(4) 0.03425(18) Uani 1 1 d . A .
N1 N 0.31809(15) 0.19546(15) 0.31623(14) 0.0379(6) Uani 1 1 d . . .
C1 C 0.0885(3) 0.26077(17) 0.1023(2) 0.0457(10) Uani 0.870(7) 1 d PGDU A 1
C2 C 0.0507(3) 0.26616(18) 0.1591(2) 0.0551(12) Uani 0.870(7) 1 d PGDU A 1
H2 H 0.0381 0.3148 0.1754 0.066 Uiso 0.870(7) 1 calc PR A 1
C3 C 0.0312(3) 0.2004(2) 0.1919(2) 0.0584(12) Uani 0.870(7) 1 d PGDU A 1
H3 H 0.0054 0.2041 0.2307 0.070 Uiso 0.870(7) 1 calc PR A 1
C4 C 0.0496(3) 0.12920(19) 0.1681(2) 0.0534(12) Uani 0.870(7) 1 d PGDU A 1
H4 H 0.0363 0.0842 0.1905 0.064 Uiso 0.870(7) 1 calc PR A 1
C5 C 0.0874(3) 0.12381(17) 0.1113(2) 0.0514(12) Uani 0.870(7) 1 d PGDU A 1
H5 H 0.1000 0.0752 0.0950 0.062 Uiso 0.870(7) 1 calc PR A 1
C6 C 0.1069(3) 0.1896(2) 0.0784(2) 0.0473(12) Uani 0.870(7) 1 d PGDU A 1
H6 H 0.1327 0.1859 0.0397 0.057 Uiso 0.870(7) 1 calc PR A 1
F1A F 0.10877(19) 0.32311(16) 0.06999(15) 0.0700(10) Uani 0.870(7) 1 d PDU A 1
C101 C 0.0325(18) 0.2192(11) 0.1826(14) 0.052(3) Uani 0.130(7) 1 d PGDU A 2
C102 C 0.048(2) 0.1474(11) 0.1577(17) 0.050(3) Uani 0.130(7) 1 d PGDU A 2
H102 H 0.0312 0.1030 0.1787 0.060 Uiso 0.130(7) 1 calc PR A 2
C103 C 0.087(2) 0.1408(15) 0.1021(18) 0.045(3) Uani 0.130(7) 1 d PGDU A 2
H103 H 0.0974 0.0917 0.0851 0.054 Uiso 0.130(7) 1 calc PR A 2
C104 C 0.111(2) 0.2058(19) 0.0714(17) 0.047(3) Uani 0.130(7) 1 d PGDU A 2
H104 H 0.1381 0.2012 0.0334 0.057 Uiso 0.130(7) 1 calc PR A 2
C105 C 0.096(2) 0.2775(16) 0.0963(19) 0.051(3) Uani 0.130(7) 1 d PGDU A 2
H105 H 0.1126 0.3220 0.0753 0.061 Uiso 0.130(7) 1 calc PR A 2
C106 C 0.057(2) 0.2842(11) 0.1519(17) 0.043(3) Uani 0.130(7) 1 d PGDU A 2
H106 H 0.0464 0.3332 0.1689 0.052 Uiso 0.130(7) 1 calc PR A 2
F1B F -0.0061(14) 0.2249(14) 0.2354(12) 0.101(7) Uani 0.130(7) 1 d PDU A 2
C7 C 0.3928(2) 0.1922(2) 0.3746(2) 0.0531(10) Uani 1 1 d . A .
H7A H 0.3813 0.2033 0.4217 0.080 Uiso 1 1 calc R . .
H7B H 0.4308 0.2300 0.3648 0.080 Uiso 1 1 calc R . .
H7C H 0.4163 0.1411 0.3760 0.080 Uiso 1 1 calc R . .
C8 C 0.3572(2) 0.2350(2) 0.1811(2) 0.0447(8) Uani 1 1 d . . .
H8 H 0.3492 0.1811 0.1634 0.054 Uiso 1 1 calc R A .
C9 C 0.3338(3) 0.2861(3) 0.1133(2) 0.0601(10) Uani 1 1 d . A .
H9A H 0.3465 0.3393 0.1276 0.090 Uiso 1 1 calc R . .
H9B H 0.2762 0.2811 0.0910 0.090 Uiso 1 1 calc R . .
H9C H 0.3639 0.2705 0.0780 0.090 Uiso 1 1 calc R . .
C10 C 0.4465(2) 0.2439(2) 0.2186(3) 0.0570(10) Uani 1 1 d . A .
H10A H 0.4781 0.2358 0.1827 0.086 Uiso 1 1 calc R . .
H10B H 0.4620 0.2063 0.2579 0.086 Uiso 1 1 calc R . .
H10C H 0.4565 0.2954 0.2390 0.086 Uiso 1 1 calc R . .
C11 C 0.3018(2) 0.35239(19) 0.2666(2) 0.0451(8) Uani 1 1 d . . .
H11 H 0.3565 0.3684 0.2634 0.054 Uiso 1 1 calc R A .
C12 C 0.2407(2) 0.4023(2) 0.2150(2) 0.0549(9) Uani 1 1 d . A .
H12A H 0.1866 0.3887 0.2185 0.082 Uiso 1 1 calc R . .
H12B H 0.2448 0.3943 0.1647 0.082 Uiso 1 1 calc R . .
H12C H 0.2512 0.4560 0.2284 0.082 Uiso 1 1 calc R . .
C13 C 0.2950(3) 0.3673(2) 0.3444(2) 0.0742(14) Uani 1 1 d . A .
H13A H 0.3034 0.4217 0.3557 0.111 Uiso 1 1 calc R . .
H13B H 0.3357 0.3374 0.3789 0.111 Uiso 1 1 calc R . .
H13C H 0.2415 0.3523 0.3486 0.111 Uiso 1 1 calc R . .
C14 C 0.2721(2) 0.03972(19) 0.29580(19) 0.0464(8) Uani 1 1 d . . .
H14 H 0.3141 0.0287 0.3418 0.056 Uiso 1 1 calc R A .
C15 C 0.3111(3) 0.0314(2) 0.2315(2) 0.0611(10) Uani 1 1 d . A .
H15A H 0.3315 -0.0207 0.2305 0.092 Uiso 1 1 calc R . .
H15B H 0.3556 0.0677 0.2373 0.092 Uiso 1 1 calc R . .
H15C H 0.2712 0.0419 0.1855 0.092 Uiso 1 1 calc R . .
C16 C 0.2047(3) -0.0180(2) 0.2905(2) 0.0634(11) Uani 1 1 d . A .
H16A H 0.1610 -0.0067 0.2475 0.095 Uiso 1 1 calc R . .
H16B H 0.1847 -0.0151 0.3346 0.095 Uiso 1 1 calc R . .
H16C H 0.2251 -0.0695 0.2860 0.095 Uiso 1 1 calc R . .
C17 C 0.1945(2) 0.1368(2) 0.38197(19) 0.0496(9) Uani 1 1 d . . .
H17 H 0.1432 0.1076 0.3668 0.060 Uiso 1 1 calc R A .
C18 C 0.1714(3) 0.2167(3) 0.4014(2) 0.0689(13) Uani 1 1 d . A .
H18A H 0.1369 0.2130 0.4353 0.103 Uiso 1 1 calc R . .
H18B H 0.1425 0.2431 0.3568 0.103 Uiso 1 1 calc R . .
H18C H 0.2200 0.2454 0.4245 0.103 Uiso 1 1 calc R . .
C19 C 0.2453(3) 0.0958(3) 0.4500(2) 0.0731(13) Uani 1 1 d . A .
H19A H 0.2954 0.1238 0.4689 0.110 Uiso 1 1 calc R . .
H19B H 0.2574 0.0439 0.4367 0.110 Uiso 1 1 calc R . .
H19C H 0.2153 0.0935 0.4877 0.110 Uiso 1 1 calc R . .
B200 B 0.26916(18) 0.69378(17) 0.31121(16) 0.0250(6) Uani 1 1 d . . .
C201 C 0.27380(16) 0.75660(15) 0.37599(14) 0.0260(5) Uani 1 1 d . . .
C202 C 0.33996(17) 0.80575(15) 0.39397(15) 0.0280(6) Uani 1 1 d . . .
H202 H 0.3818 0.7993 0.3700 0.034 Uiso 1 1 calc R . .
C203 C 0.34678(17) 0.86354(16) 0.44556(15) 0.0307(6) Uani 1 1 d D B .
C204 C 0.28654(19) 0.87594(17) 0.48072(15) 0.0328(6) Uani 1 1 d . . .
H204 H 0.2911 0.9151 0.5163 0.039 Uiso 1 1 calc R . .
C205 C 0.21931(18) 0.82958(16) 0.46263(15) 0.0298(6) Uani 1 1 d . . .
C206 C 0.21313(17) 0.77081(16) 0.41153(14) 0.0278(6) Uani 1 1 d . . .
H206 H 0.1665 0.7397 0.4006 0.033 Uiso 1 1 calc R . .
C207 C 0.42089(19) 0.91131(17) 0.46306(16) 0.0398(7) Uani 1 1 d D . .
F201 F 0.4121(2) 0.97502(19) 0.4995(2) 0.0847(13) Uani 0.838(5) 1 d PDU B 1
F202 F 0.48254(17) 0.8761(2) 0.5015(3) 0.0960(17) Uani 0.838(5) 1 d PDU B 1
F203 F 0.43884(19) 0.9377(2) 0.40394(14) 0.0701(11) Uani 0.838(5) 1 d PDU B 1
F301 F 0.4812(5) 0.8807(8) 0.4402(9) 0.073(5) Uani 0.162(5) 1 d PDU B 2
F302 F 0.4135(8) 0.9797(5) 0.4356(9) 0.082(5) Uani 0.162(5) 1 d PDU B 2
F303 F 0.4517(7) 0.9216(9) 0.5336(4) 0.059(4) Uani 0.162(5) 1 d PDU B 2
C208 C 0.1516(2) 0.84600(19) 0.49701(17) 0.0392(7) Uani 1 1 d . . .
F204 F 0.09987(15) 0.78844(16) 0.49151(15) 0.0720(7) Uani 1 1 d U . .
F205 F 0.10943(18) 0.90593(18) 0.46798(16) 0.0925(10) Uani 1 1 d U . .
F206 F 0.17624(14) 0.85908(16) 0.56832(11) 0.0687(7) Uani 1 1 d U . .
C209 C 0.25037(16) 0.74496(15) 0.23633(14) 0.0250(5) Uani 1 1 d . . .
C210 C 0.30793(16) 0.76577(16) 0.19932(14) 0.0266(6) Uani 1 1 d . . .
H210 H 0.3610 0.7467 0.2163 0.032 Uiso 1 1 calc R . .
C211 C 0.29031(17) 0.81352(15) 0.13850(15) 0.0290(6) Uani 1 1 d D C .
C212 C 0.21369(18) 0.84261(17) 0.11200(16) 0.0325(6) Uani 1 1 d . . .
H212 H 0.2013 0.8746 0.0700 0.039 Uiso 1 1 calc R . .
C213 C 0.15564(17) 0.82387(16) 0.14830(16) 0.0313(6) Uani 1 1 d D D .
C214 C 0.17386(17) 0.77679(16) 0.20920(15) 0.0291(6) Uani 1 1 d . . .
H214 H 0.1331 0.7657 0.2335 0.035 Uiso 1 1 calc R . .
C215 C 0.35585(18) 0.83390(17) 0.10287(15) 0.0352(7) Uani 1 1 d D . .
F207 F 0.41591(14) 0.86970(17) 0.14756(12) 0.0611(8) Uani 0.923(4) 1 d PDU C 1
F208 F 0.33240(15) 0.8757(2) 0.04380(14) 0.0790(11) Uani 0.923(4) 1 d PDU C 1
F209 F 0.39009(17) 0.77191(14) 0.08199(17) 0.0716(9) Uani 0.923(4) 1 d PDU C 1
F307 F 0.3414(11) 0.8119(14) 0.0345(6) 0.061(6) Uani 0.077(4) 1 d PDU C 2
F308 F 0.4261(5) 0.8065(13) 0.1367(11) 0.069(7) Uani 0.077(4) 1 d PDU C 2
F309 F 0.3653(12) 0.9095(5) 0.1014(13) 0.057(6) Uani 0.077(4) 1 d PDU C 2
C216 C 0.0724(2) 0.85481(18) 0.12162(17) 0.0457(8) Uani 1 1 d D . .
F210 F 0.0232(2) 0.8354(4) 0.1613(4) 0.106(2) Uani 0.701(6) 1 d PDU D 1
F211 F 0.0403(3) 0.8420(4) 0.0535(2) 0.105(2) Uani 0.701(6) 1 d PDU D 1
F212 F 0.0709(2) 0.93153(17) 0.1252(3) 0.0680(13) Uani 0.701(6) 1 d PDU D 1
F310 F 0.0588(5) 0.8896(7) 0.0595(5) 0.093(4) Uani 0.299(6) 1 d PDU D 2
F311 F 0.0487(5) 0.8941(7) 0.1682(6) 0.098(4) Uani 0.299(6) 1 d PDU D 2
F312 F 0.0196(3) 0.7960(4) 0.1061(6) 0.059(3) Uani 0.299(6) 1 d PDU D 2
C217 C 0.35252(16) 0.64516(15) 0.32262(15) 0.0258(5) Uani 1 1 d . . .
C218 C 0.36583(17) 0.60090(15) 0.26496(15) 0.0284(6) Uani 1 1 d . . .
H218 H 0.3273 0.6020 0.2191 0.034 Uiso 1 1 calc R . .
C219 C 0.43349(17) 0.55539(16) 0.27256(16) 0.0313(6) Uani 1 1 d . . .
C220 C 0.49159(18) 0.55215(17) 0.33842(17) 0.0338(6) Uani 1 1 d . . .
H220 H 0.5382 0.5215 0.3436 0.041 Uiso 1 1 calc R . .
C221 C 0.47957(17) 0.59498(16) 0.39650(16) 0.0320(6) Uani 1 1 d D E .
C222 C 0.41156(16) 0.64023(16) 0.38870(15) 0.0282(6) Uani 1 1 d . . .
H222 H 0.4049 0.6687 0.4296 0.034 Uiso 1 1 calc R . .
C223 C 0.44682(19) 0.51341(18) 0.20787(18) 0.0385(7) Uani 1 1 d . . .
F213 F 0.37939(13) 0.49766(14) 0.15748(12) 0.0596(6) Uani 1 1 d U . .
F214 F 0.49184(15) 0.55359(13) 0.17314(13) 0.0653(7) Uani 1 1 d U . .
F215 F 0.48443(16) 0.44716(12) 0.22521(13) 0.0662(6) Uani 1 1 d U . .
C224 C 0.54246(18) 0.59714(17) 0.46730(17) 0.0420(7) Uani 1 1 d D . .
F216 F 0.5702(6) 0.6687(3) 0.4823(4) 0.075(2) Uani 0.62(2) 1 d PDU E 1
F217 F 0.6027(4) 0.5518(6) 0.4717(4) 0.079(2) Uani 0.62(2) 1 d PDU E 1
F218 F 0.5121(4) 0.5805(6) 0.5244(2) 0.0582(17) Uani 0.62(2) 1 d PDU E 1
F316 F 0.5797(8) 0.5288(5) 0.4819(6) 0.064(3) Uani 0.38(2) 1 d PDU E 2
F317 F 0.5168(6) 0.6132(10) 0.5251(3) 0.060(3) Uani 0.38(2) 1 d PDU E 2
F318 F 0.6021(7) 0.6447(9) 0.4658(6) 0.078(4) Uani 0.38(2) 1 d PDU E 2
C225 C 0.20072(16) 0.62791(15) 0.30825(15) 0.0262(5) Uani 1 1 d . . .
C226 C 0.14769(16) 0.60299(16) 0.24365(15) 0.0286(6) Uani 1 1 d . . .
H226 H 0.1465 0.6292 0.1994 0.034 Uiso 1 1 calc R . .
C227 C 0.09666(17) 0.54112(17) 0.24193(16) 0.0312(6) Uani 1 1 d . . .
C228 C 0.09651(17) 0.50108(16) 0.30486(17) 0.0321(6) Uani 1 1 d . . .
H228 H 0.0616 0.4589 0.3037 0.038 Uiso 1 1 calc R . .
C229 C 0.14876(17) 0.52423(16) 0.36988(16) 0.0301(6) Uani 1 1 d . . .
C230 C 0.19951(17) 0.58597(16) 0.37150(15) 0.0288(6) Uani 1 1 d . . .
H230 H 0.2346 0.6004 0.4168 0.035 Uiso 1 1 calc R . .
C231 C 0.0418(2) 0.51876(19) 0.17054(18) 0.0423(8) Uani 1 1 d . . .
F219 F 0.07973(15) 0.49086(16) 0.12370(12) 0.0707(7) Uani 1 1 d U . .
F220 F 0.00031(16) 0.57736(16) 0.13556(15) 0.0879(9) Uani 1 1 d U . .
F221 F -0.01144(18) 0.46655(19) 0.17705(14) 0.0957(10) Uani 1 1 d U . .
C232 C 0.1486(2) 0.48239(18) 0.43859(18) 0.0403(7) Uani 1 1 d . . .
F222 F 0.21509(16) 0.48942(16) 0.49006(13) 0.0800(8) Uani 1 1 d U . .
F223 F 0.13319(17) 0.40861(12) 0.42810(12) 0.0672(7) Uani 1 1 d U . .
F224 F 0.09072(18) 0.50750(17) 0.46863(15) 0.0838(8) Uani 1 1 d U . .

loop_
_atom_site_aniso_label
_atom_site_aniso_U_11
_atom_site_aniso_U_22
_atom_site_aniso_U_33
_atom_site_aniso_U_23
_atom_site_aniso_U_13
_atom_site_aniso_U_12
Rh1 0.02599(13) 0.03482(13) 0.02780(13) -0.00214(9) 0.00149(9) 0.00004(9)
P1 0.0258(4) 0.0342(4) 0.0373(4) -0.0070(3) 0.0038(3) 0.0014(3)
P2 0.0369(4) 0.0335(4) 0.0285(4) -0.0036(3) 0.0013(3) 0.0059(3)
N1 0.0319(13) 0.0393(14) 0.0353(13) -0.0074(11) -0.0047(11) 0.0053(11)
C1 0.044(2) 0.044(2) 0.0393(19) 0.0116(18) -0.0068(16) -0.0018(19)
C2 0.035(2) 0.059(3) 0.061(2) -0.002(2) -0.0072(18) 0.013(2)
C3 0.0293(18) 0.086(3) 0.059(2) 0.007(2) 0.0098(18) -0.003(2)
C4 0.0377(19) 0.060(2) 0.054(2) 0.013(2) -0.0045(18) -0.017(2)
C5 0.055(2) 0.045(2) 0.042(2) -0.0042(19) -0.0113(19) -0.012(2)
C6 0.057(2) 0.049(3) 0.0292(18) 0.0029(18) -0.0014(16) -0.010(2)
F1A 0.086(2) 0.0546(17) 0.0598(17) 0.0203(13) -0.0003(14) -0.0060(14)
C101 0.042(4) 0.058(4) 0.054(4) 0.006(4) 0.007(4) -0.001(4)
C102 0.044(4) 0.052(4) 0.051(4) 0.007(4) 0.006(4) -0.013(4)
C103 0.047(4) 0.046(4) 0.040(4) 0.002(4) 0.003(4) -0.006(4)
C104 0.048(5) 0.049(5) 0.041(5) 0.006(4) 0.005(4) -0.006(4)
C105 0.048(4) 0.051(4) 0.049(4) 0.000(4) 0.003(4) -0.002(4)
C106 0.041(5) 0.040(5) 0.044(5) 0.005(4) 0.002(4) 0.005(4)
F1B 0.086(10) 0.110(10) 0.103(10) -0.007(8) 0.017(8) 0.001(8)
C7 0.0377(18) 0.061(2) 0.049(2) -0.0118(17) -0.0106(16) 0.0122(17)
C8 0.0362(17) 0.0439(18) 0.057(2) -0.0122(16) 0.0167(15) 0.0000(14)
C9 0.061(2) 0.068(3) 0.060(2) -0.002(2) 0.031(2) 0.006(2)
C10 0.0351(18) 0.052(2) 0.087(3) -0.015(2) 0.0213(19) -0.0010(16)
C11 0.0324(16) 0.0378(17) 0.063(2) -0.0134(16) 0.0092(15) -0.0019(14)
C12 0.052(2) 0.0376(18) 0.074(3) -0.0023(18) 0.0124(19) 0.0077(16)
C13 0.108(4) 0.049(2) 0.058(2) -0.021(2) 0.006(2) 0.018(2)
C14 0.051(2) 0.0366(17) 0.0443(18) -0.0042(14) -0.0020(15) 0.0106(15)
C15 0.065(3) 0.046(2) 0.073(3) -0.0136(19) 0.018(2) 0.0162(19)
C16 0.080(3) 0.038(2) 0.066(3) -0.0052(18) 0.007(2) -0.0018(19)
C17 0.065(2) 0.048(2) 0.0374(18) 0.0021(15) 0.0151(17) 0.0063(18)
C18 0.098(3) 0.069(3) 0.048(2) 0.002(2) 0.035(2) 0.027(3)
C19 0.118(4) 0.062(3) 0.037(2) 0.0084(19) 0.015(2) 0.012(3)
B200 0.0250(14) 0.0269(15) 0.0233(14) 0.0006(12) 0.0067(12) -0.0017(12)
C201 0.0268(13) 0.0262(13) 0.0239(13) 0.0017(10) 0.0045(10) -0.0018(11)
C202 0.0276(14) 0.0296(14) 0.0263(13) 0.0020(11) 0.0057(11) -0.0025(11)
C203 0.0358(15) 0.0271(14) 0.0257(13) 0.0027(11) 0.0012(11) -0.0044(12)
C204 0.0444(17) 0.0271(14) 0.0243(13) -0.0003(11) 0.0038(12) 0.0027(13)
C205 0.0356(15) 0.0304(14) 0.0231(13) 0.0037(11) 0.0068(11) 0.0057(12)
C206 0.0277(14) 0.0302(14) 0.0250(13) 0.0017(11) 0.0055(11) -0.0007(11)
C207 0.0437(18) 0.0358(16) 0.0358(16) -0.0010(13) 0.0025(14) -0.0101(14)
F201 0.076(2) 0.067(2) 0.117(3) -0.054(2) 0.036(2) -0.0380(18)
F202 0.0459(17) 0.070(2) 0.136(4) 0.048(2) -0.045(2) -0.0187(15)
F203 0.070(2) 0.092(2) 0.0469(15) 0.0067(16) 0.0122(14) -0.0496(18)
F301 0.050(7) 0.081(8) 0.088(8) -0.037(7) 0.018(6) -0.033(6)
F302 0.067(7) 0.072(8) 0.095(9) 0.017(7) -0.005(7) -0.020(6)
F303 0.050(7) 0.076(8) 0.045(6) -0.017(6) 0.000(5) -0.019(6)
C208 0.0437(18) 0.0429(17) 0.0323(15) 0.0005(13) 0.0118(13) 0.0081(15)
F204 0.0575(14) 0.0895(18) 0.0836(17) -0.0272(14) 0.0450(13) -0.0169(13)
F205 0.097(2) 0.105(2) 0.0946(19) 0.0502(17) 0.0584(17) 0.0693(18)
F206 0.0681(15) 0.106(2) 0.0372(11) -0.0167(12) 0.0233(10) 0.0045(14)
C209 0.0258(13) 0.0246(13) 0.0240(13) -0.0021(10) 0.0049(10) -0.0023(10)
C210 0.0250(13) 0.0293(14) 0.0249(13) -0.0007(11) 0.0053(10) -0.0014(11)
C211 0.0314(14) 0.0298(14) 0.0249(13) -0.0018(11) 0.0052(11) -0.0048(11)
C212 0.0345(15) 0.0305(14) 0.0290(14) 0.0052(12) 0.0015(12) -0.0015(12)
C213 0.0285(14) 0.0281(14) 0.0343(15) 0.0005(12) 0.0021(12) 0.0014(11)
C214 0.0280(14) 0.0277(13) 0.0330(15) -0.0007(11) 0.0102(12) -0.0007(11)
C215 0.0373(16) 0.0404(16) 0.0277(14) 0.0023(13) 0.0077(12) -0.0061(13)
F207 0.0502(14) 0.089(2) 0.0463(13) -0.0134(13) 0.0164(11) -0.0391(13)
F208 0.0546(15) 0.127(3) 0.0586(16) 0.0571(17) 0.0198(12) 0.0068(16)
F209 0.0796(19) 0.0577(15) 0.101(2) -0.0152(15) 0.0669(17) -0.0105(14)
F307 0.062(9) 0.072(10) 0.056(9) 0.006(8) 0.030(8) -0.018(8)
F308 0.061(10) 0.081(10) 0.073(10) 0.007(9) 0.031(8) -0.005(8)
F309 0.059(9) 0.064(9) 0.060(9) 0.007(8) 0.038(8) -0.019(8)
C216 0.0348(17) 0.0462(19) 0.052(2) 0.0091(16) 0.0037(15) 0.0059(15)
F210 0.048(2) 0.126(4) 0.155(5) 0.091(4) 0.048(3) 0.040(3)
F211 0.069(3) 0.126(4) 0.085(3) -0.061(3) -0.045(2) 0.053(3)
F212 0.051(2) 0.0451(18) 0.097(3) 0.0033(19) -0.0024(19) 0.0215(15)
F310 0.055(5) 0.120(7) 0.100(7) 0.075(6) 0.013(5) 0.020(5)
F311 0.055(5) 0.122(7) 0.109(7) -0.062(6) 0.003(5) 0.045(5)
F312 0.015(3) 0.060(4) 0.094(6) 0.003(4) -0.002(3) 0.003(3)
C217 0.0241(13) 0.0270(13) 0.0270(13) 0.0031(11) 0.0078(10) -0.0042(11)
C218 0.0296(14) 0.0265(13) 0.0291(14) 0.0010(11) 0.0074(11) -0.0034(11)
C219 0.0326(15) 0.0271(14) 0.0372(15) 0.0009(12) 0.0145(12) -0.0020(12)
C220 0.0287(14) 0.0304(15) 0.0430(17) 0.0066(13) 0.0101(13) 0.0024(12)
C221 0.0286(14) 0.0335(15) 0.0331(15) 0.0058(12) 0.0060(12) -0.0017(12)
C222 0.0289(14) 0.0292(14) 0.0270(13) 0.0027(11) 0.0083(11) -0.0011(11)
C223 0.0404(17) 0.0344(16) 0.0437(17) -0.0032(14) 0.0161(14) -0.0011(13)
F213 0.0559(13) 0.0709(14) 0.0518(12) -0.0265(11) 0.0129(10) 0.0016(11)
F214 0.0875(17) 0.0592(13) 0.0677(14) -0.0155(11) 0.0541(13) -0.0209(12)
F215 0.0902(17) 0.0443(12) 0.0668(14) -0.0058(10) 0.0247(13) 0.0256(12)
C224 0.0373(17) 0.0449(18) 0.0401(18) 0.0083(15) 0.0026(14) 0.0001(15)
F216 0.074(4) 0.061(3) 0.065(3) 0.013(2) -0.029(3) -0.027(3)
F217 0.039(3) 0.113(5) 0.071(3) -0.015(3) -0.012(2) 0.030(3)
F218 0.064(3) 0.070(4) 0.034(2) 0.009(2) -0.0006(18) -0.005(3)
F316 0.048(5) 0.061(4) 0.068(4) 0.013(4) -0.014(4) 0.016(4)
F317 0.052(4) 0.087(7) 0.035(3) -0.009(4) -0.004(3) 0.020(4)
F318 0.054(5) 0.097(6) 0.069(5) 0.034(4) -0.011(4) -0.040(4)
C225 0.0251(13) 0.0274(13) 0.0270(13) -0.0035(11) 0.0084(11) 0.0000(11)
C226 0.0273(13) 0.0299(14) 0.0292(14) -0.0026(11) 0.0082(11) -0.0006(11)
C227 0.0261(14) 0.0333(15) 0.0333(15) -0.0085(12) 0.0059(11) -0.0009(12)
C228 0.0281(14) 0.0277(14) 0.0423(16) -0.0062(12) 0.0124(12) -0.0060(12)
C229 0.0310(14) 0.0280(14) 0.0342(15) -0.0011(12) 0.0136(12) -0.0009(12)
C230 0.0293(14) 0.0293(14) 0.0286(14) -0.0031(11) 0.0088(11) -0.0022(11)
C231 0.0371(17) 0.0427(18) 0.0417(18) -0.0074(15) -0.0002(14) -0.0060(14)
F219 0.0673(15) 0.0971(19) 0.0404(11) -0.0271(12) 0.0002(10) 0.0066(13)
F220 0.0746(16) 0.0706(16) 0.0853(18) -0.0169(14) -0.0416(14) 0.0208(14)
F221 0.0915(19) 0.123(2) 0.0616(15) -0.0113(15) -0.0020(14) -0.0757(19)
C232 0.0489(19) 0.0339(16) 0.0404(17) -0.0010(13) 0.0156(15) -0.0128(14)
F222 0.0748(16) 0.0939(19) 0.0550(13) 0.0379(13) -0.0138(12) -0.0403(14)
F223 0.112(2) 0.0359(11) 0.0561(13) 0.0056(10) 0.0263(13) -0.0211(12)
F224 0.109(2) 0.0927(19) 0.0716(16) 0.0228(14) 0.0644(16) 0.0220(16)

loop_
_atom_type_symbol
_atom_type_description
_atom_type_scat_dispersion_real
_atom_type_scat_dispersion_imag
_atom_type_scat_source
C C 0.0033 0.0016 'International Tables Vol C Tables 4.2.6.8 and 6.1.1.4'
H H 0.0000 0.0000 'International Tables Vol C Tables 4.2.6.8 and 6.1.1.4'
B B 0.0013 0.0007 'International Tables Vol C Tables 4.2.6.8 and 6.1.1.4'
N N 0.0061 0.0033 'International Tables Vol C Tables 4.2.6.8 and 6.1.1.4'
F F 0.0171 0.0103 'International Tables Vol C Tables 4.2.6.8 and 6.1.1.4'
P P 0.1023 0.0942 'International Tables Vol C Tables 4.2.6.8 and 6.1.1.4'
Rh Rh -1.1178 0.9187 'International Tables Vol C Tables 4.2.6.8 and 6.1.1.4'

loop_
_geom_angle_atom_site_label_1
_geom_angle_atom_site_label_2
_geom_angle_atom_site_label_3
_geom_angle
C102 Rh1 P2 113.8(7)
C102 Rh1 P1 175.4(7)
P2 Rh1 P1 70.36(3)
C102 Rh1 C103 36.1(6)
P2 Rh1 C103 126.2(8)
P1 Rh1 C103 140.0(8)
C102 Rh1 C101 36.0(5)
P2 Rh1 C101 122.6(6)
P1 Rh1 C101 144.0(5)
C103 Rh1 C101 63.6(8)
C102 Rh1 C3 31.0(6)
P2 Rh1 C3 114.71(10)
P1 Rh1 C3 150.18(10)
C103 Rh1 C3 62.9(8)
C101 Rh1 C3 9.4(5)
C102 Rh1 C4 9.2(7)
P2 Rh1 C4 104.80(10)
P1 Rh1 C4 173.69(10)
C103 Rh1 C4 39.6(8)
C101 Rh1 C4 41.9(5)
C3 Rh1 C4 35.22(6)
C102 Rh1 C2 54.9(6)
P2 Rh1 C2 142.29(10)
P1 Rh1 C2 123.34(10)
C103 Rh1 C2 68.7(8)
C101 Rh1 C2 25.7(5)
C3 Rh1 C2 35.10(6)
C4 Rh1 C2 62.97(9)
C102 Rh1 C5 33.5(7)
P2 Rh1 C5 117.91(9)
P1 Rh1 C5 143.20(11)
C103 Rh1 C5 8.5(8)
C101 Rh1 C5 65.2(6)
C3 Rh1 C5 62.96(9)
C4 Rh1 C5 35.09(7)
C2 Rh1 C5 73.88(9)
C102 Rh1 C1 64.8(7)
P2 Rh1 C1 177.14(10)
P1 Rh1 C1 111.15(10)
C103 Rh1 C1 54.3(8)
C101 Rh1 C1 54.7(6)
C3 Rh1 C1 62.73(9)
C4 Rh1 C1 73.87(9)
C2 Rh1 C1 34.85(6)
C5 Rh1 C1 62.48(9)
C102 Rh1 C6 56.4(7)
P2 Rh1 C6 146.96(9)
P1 Rh1 C6 119.04(10)
C103 Rh1 C6 26.6(8)
C101 Rh1 C6 70.2(7)
C3 Rh1 C6 73.87(9)
C4 Rh1 C6 62.71(10)
C2 Rh1 C6 62.49(10)
C5 Rh1 C6 34.84(6)
C1 Rh1 C6 34.73(6)
C102 Rh1 C104 62.3(8)
P2 Rh1 C104 152.1(7)
P1 Rh1 C104 113.1(8)
C103 Rh1 C104 34.0(5)
C101 Rh1 C104 72.0(7)
C3 Rh1 C104 76.8(8)
C4 Rh1 C104 69.1(8)
C2 Rh1 C104 60.9(7)
C5 Rh1 C104 42.3(8)
C1 Rh1 C104 30.0(8)
C6 Rh1 C104 7.5(8)
N1 P1 C8 108.83(15)
N1 P1 C11 109.52(15)
C8 P1 C11 104.39(16)
N1 P1 Rh1 94.95(10)
C8 P1 Rh1 115.97(11)
C11 P1 Rh1 122.30(11)
N1 P1 P2 40.74(9)
C8 P1 P2 120.52(12)
C11 P1 P2 131.19(13)
Rh1 P1 P2 54.34(3)
N1 P2 C14 107.41(15)
N1 P2 C17 111.05(16)
C14 P2 C17 104.50(17)
N1 P2 Rh1 96.09(10)
C14 P2 Rh1 120.30(11)
C17 P2 Rh1 116.87(12)
N1 P2 P1 40.93(9)
C14 P2 P1 122.58(13)
C17 P2 P1 129.31(13)
Rh1 P2 P1 55.30(3)
C7 N1 P2 128.9(3)
C7 N1 P1 132.6(3)
P2 N1 P1 98.33(13)
F1A C1 C2 121.5(2)
F1A C1 C6 118.5(2)
C2 C1 C6 120.0
F1A C1 Rh1 126.9(3)
C2 C1 Rh1 71.94(13)
C6 C1 Rh1 72.65(14)
C3 C2 C1 120.0
C3 C2 Rh1 71.83(14)
C1 C2 Rh1 73.21(13)
C2 C3 C4 120.0
C2 C3 Rh1 73.07(15)
C4 C3 Rh1 72.40(15)
C5 C4 C3 120.0
C5 C4 Rh1 73.09(14)
C3 C4 Rh1 72.37(15)
C6 C5 C4 120.0
C6 C5 Rh1 73.20(15)
C4 C5 Rh1 71.82(13)
C5 C6 C1 120.0
C5 C6 Rh1 71.96(15)
C1 C6 Rh1 72.62(15)
F1B C101 C102 119.5(5)
F1B C101 C106 120.5(5)
C102 C101 C106 120.0
F1B C101 Rh1 124.0(19)
C102 C101 Rh1 68.6(13)
C106 C101 Rh1 79.2(13)
C101 C102 C103 120.0
C101 C102 Rh1 75.3(12)
C103 C102 Rh1 75.1(11)
C104 C103 C102 120.0
C104 C103 Rh1 79.2(13)
C102 C103 Rh1 68.8(10)
C103 C104 C105 120.0
C103 C104 Rh1 66.7(12)
C105 C104 Rh1 76.8(11)
C106 C105 C104 120.0
C106 C105 Rh1 70.8(9)
C104 C105 Rh1 70.7(11)
C105 C106 C101 120.0
C105 C106 Rh1 76.7(10)
C101 C106 Rh1 66.8(12)
C9 C8 C10 110.5(3)
C9 C8 P1 110.3(2)
C10 C8 P1 115.3(3)
C12 C11 C13 108.2(3)
C12 C11 P1 111.3(2)
C13 C11 P1 112.8(3)
C16 C14 C15 111.2(3)
C16 C14 P2 111.7(3)
C15 C14 P2 110.9(3)
C18 C17 C19 110.9(3)
C18 C17 P2 111.8(3)
C19 C17 P2 115.4(3)
C201 B200 C209 103.9(2)
C201 B200 C217 112.1(2)
C209 B200 C217 112.1(2)
C201 B200 C225 113.6(2)
C209 B200 C225 111.8(2)
C217 B200 C225 103.7(2)
C206 C201 C202 115.8(2)
C206 C201 B200 125.3(2)
C202 C201 B200 118.7(2)
C203 C202 C201 122.6(3)
C204 C203 C202 120.7(3)
C204 C203 C207 120.6(3)
C202 C203 C207 118.8(3)
C203 C204 C205 118.1(3)
C204 C205 C206 121.1(3)
C204 C205 C208 118.3(3)
C206 C205 C208 120.5(3)
C205 C206 C201 121.7(3)
F202 C207 F302 130.8(6)
F202 C207 F203 108.2(3)
F302 C207 F203 50.0(8)
F202 C207 F303 55.1(7)
F302 C207 F303 104.5(6)
F203 C207 F303 133.6(6)
F202 C207 F301 52.3(7)
F302 C207 F301 104.4(6)
F203 C207 F301 59.9(8)
F303 C207 F301 103.5(6)
F202 C207 F201 107.1(3)
F302 C207 F201 54.8(8)
F203 C207 F201 102.9(3)
F303 C207 F201 55.6(7)
F301 C207 F201 134.3(5)
F202 C207 C203 113.3(3)
F302 C207 C203 115.9(5)
F203 C207 C203 112.3(2)
F303 C207 C203 114.0(5)
F301 C207 C203 113.3(5)
F201 C207 C203 112.4(3)
F205 C208 F206 106.7(3)
F205 C208 F204 106.5(3)
F206 C208 F204 104.3(3)
F205 C208 C205 112.4(3)
F206 C208 C205 112.8(3)
F204 C208 C205 113.5(3)
C210 C209 C214 115.6(2)
C210 C209 B200 124.3(2)
C214 C209 B200 119.8(2)
C211 C210 C209 122.3(3)
C212 C211 C210 120.7(3)
C212 C211 C215 120.5(2)
C210 C211 C215 118.8(2)
C211 C212 C213 118.3(3)
C214 C213 C212 120.7(3)
C214 C213 C216 119.5(3)
C212 C213 C216 119.8(3)
C213 C214 C209 122.4(3)
F308 C215 F307 107.3(7)
F308 C215 F208 132.1(7)
F307 C215 F208 52.0(11)
F308 C215 F207 51.8(11)
F307 C215 F207 134.1(7)
F208 C215 F207 107.7(3)
F308 C215 F309 105.8(7)
F307 C215 F309 105.4(7)
F208 C215 F309 56.0(10)
F207 C215 F309 57.4(11)
F308 C215 F209 55.0(11)
F307 C215 F209 57.4(11)
F208 C215 F209 105.5(3)
F207 C215 F209 104.0(3)
F309 C215 F209 137.1(7)
F308 C215 C211 113.7(6)
F307 C215 C211 113.2(6)
F208 C215 C211 114.2(3)
F207 C215 C211 112.7(2)
F309 C215 C211 110.8(6)
F209 C215 C211 112.1(2)
F311 C216 F211 131.3(5)
F311 C216 F310 111.1(6)
F211 C216 F310 40.4(5)
F311 C216 F210 51.3(6)
F211 C216 F210 110.5(4)
F310 C216 F210 130.4(5)
F311 C216 F212 53.7(6)
F211 C216 F212 102.4(3)
F310 C216 F212 64.7(6)
F210 C216 F212 102.0(4)
F311 C216 F312 104.4(5)
F211 C216 F312 63.6(4)
F310 C216 F312 101.7(5)
F210 C216 F312 55.4(4)
F212 C216 F312 138.5(4)
F311 C216 C213 114.4(4)
F211 C216 C213 114.1(3)
F310 C216 C213 114.6(5)
F210 C216 C213 114.6(3)
F212 C216 C213 111.9(3)
F312 C216 C213 109.3(3)
C222 C217 C218 115.7(3)
C222 C217 B200 124.5(2)
C218 C217 B200 119.7(2)
C219 C218 C217 122.3(3)
C220 C219 C218 120.9(3)
C220 C219 C223 119.3(3)
C218 C219 C223 119.7(3)
C221 C220 C219 118.0(3)
C220 C221 C222 120.9(3)
C220 C221 C224 120.2(3)
C222 C221 C224 118.8(3)
C221 C222 C217 122.2(3)
F215 C223 F213 106.2(3)
F215 C223 F214 105.9(3)
F213 C223 F214 105.6(3)
F215 C223 C219 113.2(3)
F213 C223 C219 113.6(3)
F214 C223 C219 111.7(3)
F217 C224 F317 120.8(6)
F217 C224 F318 77.0(5)
F317 C224 F318 107.9(5)
F217 C224 F218 106.5(4)
F317 C224 F218 25.1(5)
F318 C224 F218 127.7(6)
F217 C224 F216 108.8(4)
F317 C224 F216 78.4(6)
F318 C224 F216 35.4(5)
F218 C224 F216 102.8(4)
F217 C224 F316 27.3(5)
F317 C224 F316 105.2(5)
F318 C224 F316 103.3(5)
F218 C224 F316 84.6(5)
F216 C224 F316 131.0(5)
F217 C224 C221 115.6(4)
F317 C224 C221 115.5(4)
F318 C224 C221 112.8(4)
F218 C224 C221 111.8(3)
F216 C224 C221 110.5(3)
F316 C224 C221 111.1(4)
C226 C225 C230 115.6(2)
C226 C225 B200 123.8(2)
C230 C225 B200 120.1(2)
C227 C226 C225 122.3(3)
C228 C227 C226 120.9(3)
C228 C227 C231 120.4(3)
C226 C227 C231 118.6(3)
C227 C228 C229 118.2(3)
C230 C229 C228 120.9(3)
C230 C229 C232 120.2(3)
C228 C229 C232 118.9(3)
C229 C230 C225 122.2(3)
F219 C231 F221 106.1(3)
F219 C231 F220 104.4(3)
F221 C231 F220 106.4(3)
F219 C231 C227 113.3(3)
F221 C231 C227 113.2(3)
F220 C231 C227 112.7(3)
F222 C232 F223 107.9(3)
F222 C232 F224 105.1(3)
F223 C232 F224 104.0(3)
F222 C232 C229 114.1(3)
F223 C232 C229 113.2(3)
F224 C232 C229 111.8(3)

loop_
_geom_bond_atom_site_label_1
_geom_bond_atom_site_label_2
_geom_bond_distance
Rh1 C102 2.20(4)
Rh1 P2 2.2103(8)
Rh1 P1 2.2365(8)
Rh1 C103 2.28(4)
Rh1 C101 2.29(3)
Rh1 C3 2.297(4)
Rh1 C4 2.297(4)
Rh1 C2 2.313(4)
Rh1 C5 2.313(5)
Rh1 C1 2.329(5)
Rh1 C6 2.329(4)
Rh1 C104 2.44(3)
P1 N1 1.696(3)
P1 C8 1.848(3)
P1 C11 1.849(3)
P1 P2 2.5621(12)
P2 N1 1.690(3)
P2 C14 1.835(3)
P2 C17 1.837(4)
N1 C7 1.471(4)
C1 F1A 1.340(4)
C1 C2 1.3900
C1 C6 1.3900
C2 C3 1.3900
C3 C4 1.3900
C4 C5 1.3900
C5 C6 1.3900
C101 F1B 1.335(8)
C101 C102 1.3900
C101 C106 1.3900
C102 C103 1.3900
C103 C104 1.3900
C104 C105 1.3900
C105 C106 1.3900
C8 C9 1.530(6)
C8 C10 1.531(5)
C11 C12 1.520(5)
C11 C13 1.525(6)
C14 C16 1.525(6)
C14 C15 1.537(5)
C17 C18 1.525(5)
C17 C19 1.540(5)
B200 C201 1.633(4)
B200 C209 1.637(4)
B200 C217 1.637(4)
B200 C225 1.641(4)
C201 C206 1.399(4)
C201 C202 1.401(4)
C202 C203 1.390(4)
C203 C204 1.382(4)
C203 C207 1.493(4)
C204 C205 1.386(4)
C205 C206 1.397(4)
C205 C208 1.498(4)
C207 F202 1.284(4)
C207 F302 1.299(7)
C207 F203 1.315(4)
C207 F303 1.317(6)
C207 F301 1.334(7)
C207 F201 1.340(4)
C208 F205 1.316(4)
C208 F206 1.327(4)
C208 F204 1.333(4)
C209 C210 1.398(4)
C209 C214 1.404(4)
C210 C211 1.392(4)
C211 C212 1.386(4)
C211 C215 1.496(4)
C212 C213 1.387(4)
C213 C214 1.386(4)
C213 C216 1.498(4)
C215 F308 1.310(7)
C215 F307 1.311(7)
C215 F208 1.311(3)
C215 F207 1.319(3)
C215 F309 1.337(7)
C215 F209 1.342(4)
C216 F311 1.262(6)
C216 F211 1.286(4)
C216 F310 1.291(6)
C216 F210 1.310(4)
C216 F212 1.347(4)
C216 F312 1.357(5)
C217 C222 1.401(4)
C217 C218 1.402(4)
C218 C219 1.390(4)
C219 C220 1.388(4)
C219 C223 1.493(4)
C220 C221 1.387(4)
C221 C222 1.392(4)
C221 C224 1.495(4)
C223 F215 1.330(4)
C223 F213 1.333(4)
C223 F214 1.335(4)
C224 F217 1.293(5)
C224 F317 1.306(6)
C224 F318 1.328(5)
C224 F218 1.344(5)
C224 F216 1.347(5)
C224 F316 1.353(6)
C225 C226 1.398(4)
C225 C230 1.407(4)
C226 C227 1.391(4)
C227 C228 1.381(4)
C227 C231 1.492(4)
C228 C229 1.389(4)
C229 C230 1.387(4)
C229 C232 1.491(4)
C231 F219 1.319(4)
C231 F221 1.323(4)
C231 F220 1.329(4)
C232 F222 1.309(4)
C232 F223 1.325(4)
C232 F224 1.340(4)
